data_7125408
loop_
_publ_author_name
'Huang, Ke-Bin'
'Wang, Feng-Yang'
'Feng, Hai-Wen'
'Luo, Hejiang'
'Long, Yan'
'Zou, Taotao'
'Chan, Albert S. C.'
'Liu, Rong'
'Zou, Huahong'
'Chen, Zhen-Feng'
'Liu, Yan-Cheng'
'Liu, You-Nian'
'Liang, Hong'

_publ_section_title
;
 An aminophosphonate ester ligand-containing platinum(ii) complex induces
 potent immunogenic cell death in vitro and elicits effective anti-tumour
 immune responses in vivo.
;
_journal_issue 87
_journal_name_full 'Chemical communications (Cambridge, England)'
_journal_page_first 13066
_journal_page_last 13069
_journal_paper_doi 10.1039/c9cc06563f
_journal_volume 55
_journal_year 2019
_chemical_formula_moiety 'C18 H23 Cl4 N2 O3 P Pt'
_chemical_formula_sum 'C18 H23 Cl4 N2 O3 P Pt'
_chemical_formula_weight 683.24
_space_group_crystal_system triclinic
_space_group_IT_number 2
_space_group_name_Hall '-P 1'
_space_group_name_H-M_alt 'P -1'
_atom_sites_solution_hydrogens geom
_atom_sites_solution_primary direct
_audit_creation_date 2017-01-21
_audit_creation_method
;
Olex2 1.2
(compiled 2017.01.04 svn.r3372 for OlexSys, GUI svn.r5289)
;
_audit_update_record
;
2017-04-06 deposited with the CCDC.	2019-09-23 downloaded from the CCDC.
;
_cell_angle_alpha 95.168(6)
_cell_angle_beta 106.359(6)
_cell_angle_gamma 106.779(6)
_cell_formula_units_Z 2
_cell_length_a 8.366(3)
_cell_length_b 11.425(4)
_cell_length_c 14.150(5)
_cell_measurement_temperature 296(2)
_cell_volume 1220.7(8)
_computing_cell_refinement 'SAINT v8.27A (Bruker, 2012)'
_computing_data_reduction 'SAINT v8.27A (Bruker, 2012)'
_computing_molecular_graphics 'Olex2 (Dolomanov et al., 2009)'
_computing_publication_material 'Olex2 (Dolomanov et al., 2009)'
_computing_structure_refinement 'XL (Sheldrick, 2008)'
_computing_structure_solution 'SIR2004 (Burla et al., 2007)'
_diffrn_ambient_temperature 296.15
_diffrn_measured_fraction_theta_full 0.934
_diffrn_measured_fraction_theta_max 0.935
_diffrn_measurement_device_type 'Bruker APEX-II CCD'
_diffrn_measurement_method '\f and \w scans'
_diffrn_radiation_monochromator graphite
_diffrn_radiation_type MoK\a
_diffrn_radiation_wavelength 0.71073
_diffrn_reflns_av_R_equivalents 0.0598
_diffrn_reflns_av_unetI/netI 0.0774
_diffrn_reflns_Laue_measured_fraction_full 0.934
_diffrn_reflns_Laue_measured_fraction_max 0.935
_diffrn_reflns_limit_h_max 10
_diffrn_reflns_limit_h_min -10
_diffrn_reflns_limit_k_max 13
_diffrn_reflns_limit_k_min -12
_diffrn_reflns_limit_l_max 17
_diffrn_reflns_limit_l_min -17
_diffrn_reflns_number 9517
_diffrn_reflns_point_group_measured_fraction_full 0.934
_diffrn_reflns_point_group_measured_fraction_max 0.935
_diffrn_reflns_theta_full 25.242
_diffrn_reflns_theta_max 25.350
_diffrn_reflns_theta_min 1.527
_diffrn_standards_number 0
_exptl_absorpt_coefficient_mu 6.272
_exptl_absorpt_correction_type none
_exptl_crystal_density_diffrn 1.859
_exptl_crystal_F_000 660
_exptl_crystal_size_max 0.34
_exptl_crystal_size_mid 0.18
_exptl_crystal_size_min 0.07
_refine_diff_density_max 4.508
_refine_diff_density_min -4.868
_refine_diff_density_rms 0.458
_refine_ls_extinction_method none
_refine_ls_goodness_of_fit_ref 1.313
_refine_ls_hydrogen_treatment constr
_refine_ls_matrix_type full
_refine_ls_number_parameters 264
_refine_ls_number_reflns 4172
_refine_ls_number_restraints 0
_refine_ls_restrained_S_all 1.313
_refine_ls_R_factor_all 0.1098
_refine_ls_R_factor_gt 0.1012
_refine_ls_shift/su_max 0.001
_refine_ls_shift/su_mean 0.000
_refine_ls_structure_factor_coef Fsqd
_refine_ls_weighting_details 'w=1/[\s^2^(Fo^2^)+(0.2000P)^2^] where P=(Fo^2^+2Fc^2^)/3'
_refine_ls_weighting_scheme calc
_refine_ls_wR_factor_gt 0.2943
_refine_ls_wR_factor_ref 0.3041
_reflns_Friedel_coverage 0.000
_reflns_number_gt 3616
_reflns_number_total 4172
_reflns_threshold_expression 'I > 2\s(I)'
_cod_data_source_file c9cc06563f2.cif
_cod_data_source_block 1
_cod_database_code 7125408
_shelx_shelxl_version_number 2014/7
_shelx_space_group_comment
;
The symmetry employed for this shelxl refinement is uniquely defined
by the following loop, which should always be used as a source of
symmetry information in preference to the above space-group names.
They are only intended as comments.
;
_shelx_estimated_absorpt_t_max 0.668
_shelx_estimated_absorpt_t_min 0.224
_olex2_refinement_description
;
1. Fixed Uiso
 At 1.2 times of:
  All C(H) groups, All C(H,H) groups, All N(H) groups
 At 1.5 times of:
  All C(H,H,H) groups
2.a Ternary CH refined with riding coordinates:
 N2(H2), C6(H6)
2.b Secondary CH2 refined with riding coordinates:
 C7(H7A,H7B), C8(H8A,H8B), C15(H15A,H15B), C17(H17A,H17B)
2.c Aromatic/amide H refined with riding coordinates:
 C1(H1), C2(H2A), C4(H4), C10(H10), C11(H11), C13(H13), C14(H14)
2.d Idealised Me refined as rotating group:
 C16(H16A,H16B,H16C), C18(H18A,H18B,H18C)
;
_olex2_submission_special_instructions 'No special instructions were received'

loop_
_space_group_symop_operation_xyz
'x, y, z'
'-x, -y, -z'

loop_
_atom_site_label
_atom_site_type_symbol
_atom_site_fract_x
_atom_site_fract_y
_atom_site_fract_z
_atom_site_U_iso_or_equiv
_atom_site_adp_type
_atom_site_occupancy
_atom_site_site_symmetry_order
_atom_site_calc_flag
_atom_site_refinement_flags_posn
Pt1 Pt 0.10580(7) 0.86082(5) 0.15439(4) 0.0310(4) Uani 1 1 d .
Cl1 Cl 0.3037(7) 1.0560(5) 0.1841(5) 0.0520(13) Uani 1 1 d .
Cl2 Cl 0.3063(7) 0.7686(5) 0.1288(5) 0.0542(14) Uani 1 1 d .
Cl3 Cl -0.5449(7) 0.3634(5) 0.1152(5) 0.0618(15) Uani 1 1 d .
Cl4 Cl 0.1460(17) 1.5561(8) 0.3594(11) 0.160(6) Uani 1 1 d .
P1 P -0.1036(7) 0.8780(5) 0.3526(4) 0.0399(11) Uani 1 1 d .
O1 O -0.045(2) 1.0120(14) 0.3839(11) 0.058(4) Uani 1 1 d .
O2 O 0.043(2) 0.8171(13) 0.3838(11) 0.053(3) Uani 1 1 d .
O3 O -0.258(2) 0.7976(17) 0.3821(13) 0.066(5) Uani 1 1 d .
N1 N -0.084(2) 0.6987(12) 0.1369(11) 0.031(3) Uani 1 1 d .
N2 N -0.079(2) 0.9375(14) 0.1775(12) 0.034(3) Uani 1 1 d .
H2 H -0.0205 1.0134 0.2288 0.041 Uiso 1 1 calc R
C1 C -0.103(3) 0.5842(19) 0.0957(16) 0.047(5) Uani 1 1 d .
H1 H -0.0144 0.5739 0.0720 0.057 Uiso 1 1 calc R
C2 C -0.239(3) 0.4831(15) 0.0856(14) 0.042(4) Uani 1 1 d .
H2A H -0.2434 0.4060 0.0557 0.050 Uiso 1 1 calc R
C3 C -0.374(3) 0.4933(16) 0.1194(15) 0.041(4) Uani 1 1 d .
C4 C -0.365(2) 0.6128(16) 0.1616(13) 0.036(4) Uani 1 1 d .
H4 H -0.4564 0.6231 0.1832 0.043 Uiso 1 1 calc R
C5 C -0.221(2) 0.7133(16) 0.1703(13) 0.030(4) Uani 1 1 d .
C6 C -0.198(2) 0.8410(14) 0.2147(14) 0.032(4) Uani 1 1 d .
H6 H -0.3141 0.8518 0.1961 0.038 Uiso 1 1 calc R
C7 C -0.175(2) 0.9681(16) 0.0809(15) 0.039(4) Uani 1 1 d .
H7A H -0.2564 0.8914 0.0364 0.047 Uiso 1 1 calc R
H7B H -0.0905 1.0066 0.0488 0.047 Uiso 1 1 calc R
C8 C -0.280(2) 1.0561(16) 0.0957(14) 0.039(4) Uani 1 1 d .
H8A H -0.3363 1.0733 0.0311 0.047 Uiso 1 1 calc R
H8B H -0.3712 1.0148 0.1225 0.047 Uiso 1 1 calc R
C9 C -0.164(2) 1.1770(17) 0.1655(15) 0.041(4) Uani 1 1 d .
C10 C -0.216(4) 1.222(2) 0.242(2) 0.060(6) Uani 1 1 d .
H10 H -0.3173 1.1735 0.2524 0.072 Uiso 1 1 calc R
C11 C -0.121(4) 1.339(3) 0.304(2) 0.075(8) Uani 1 1 d .
H11 H -0.1592 1.3688 0.3537 0.090 Uiso 1 1 calc R
C12 C 0.025(4) 1.404(3) 0.289(3) 0.085(10) Uani 1 1 d .
C13 C 0.092(4) 1.365(2) 0.214(3) 0.081(8) Uani 1 1 d .
H13 H 0.1963 1.4131 0.2059 0.097 Uiso 1 1 calc R
C14 C -0.012(3) 1.251(2) 0.153(2) 0.065(6) Uani 1 1 d .
H14 H 0.0235 1.2226 0.1014 0.078 Uiso 1 1 calc R
C15 C 0.231(3) 0.884(3) 0.4235(18) 0.073(8) Uani 1 1 d .
H15A H 0.2531 0.9729 0.4293 0.087 Uiso 1 1 calc R
H15B H 0.2902 0.8593 0.3790 0.087 Uiso 1 1 calc R
C16 C 0.300(4) 0.853(4) 0.524(2) 0.106(12) Uani 1 1 d .
H16A H 0.2528 0.7654 0.5208 0.159 Uiso 1 1 calc GR
H16B H 0.2658 0.8969 0.5720 0.159 Uiso 1 1 calc GR
H16C H 0.4266 0.8784 0.5442 0.159 Uiso 1 1 calc GR
C17 C -0.245(5) 0.736(3) 0.469(2) 0.094(11) Uani 1 1 d .
H17A H -0.1277 0.7285 0.4910 0.113 Uiso 1 1 calc R
H17B H -0.2543 0.7893 0.5226 0.113 Uiso 1 1 calc R
C18 C -0.346(7) 0.638(7) 0.458(6) 0.33(7) Uani 1 1 d .
H18A H -0.3916 0.6005 0.3882 0.501 Uiso 1 1 calc GR
H18B H -0.4409 0.6457 0.4807 0.501 Uiso 1 1 calc GR
H18C H -0.2895 0.5872 0.4958 0.501 Uiso 1 1 calc GR

loop_
_atom_site_aniso_label
_atom_site_aniso_U_11
_atom_site_aniso_U_22
_atom_site_aniso_U_33
_atom_site_aniso_U_23
_atom_site_aniso_U_13
_atom_site_aniso_U_12
Pt1 0.0324(5) 0.0310(5) 0.0308(5) 0.0008(3) 0.0134(3) 0.0104(3)
Cl1 0.046(3) 0.040(3) 0.065(4) 0.005(2) 0.026(2) 0.002(2)
Cl2 0.040(3) 0.052(3) 0.081(4) 0.003(3) 0.031(3) 0.023(2)
Cl3 0.053(3) 0.034(3) 0.088(5) 0.008(3) 0.022(3) 0.000(2)
Cl4 0.162(11) 0.052(5) 0.196(13) -0.029(6) -0.015(9) 0.019(5)
P1 0.062(3) 0.034(3) 0.026(3) -0.001(2) 0.018(2) 0.018(2)
O1 0.099(12) 0.038(8) 0.033(8) -0.005(6) 0.022(8) 0.021(8)
O2 0.064(10) 0.048(8) 0.041(8) 0.004(7) 0.011(7) 0.019(7)
O3 0.080(12) 0.067(11) 0.066(11) 0.022(9) 0.048(9) 0.021(9)
N1 0.047(8) 0.015(6) 0.030(8) -0.012(5) 0.018(7) 0.010(5)
N2 0.033(8) 0.026(7) 0.044(9) 0.002(7) 0.014(7) 0.010(6)
C1 0.066(14) 0.046(12) 0.050(12) 0.017(10) 0.037(11) 0.028(10)
C2 0.056(12) 0.019(8) 0.042(11) -0.006(8) 0.004(9) 0.015(7)
C3 0.049(11) 0.021(8) 0.049(12) 0.007(8) 0.010(9) 0.012(7)
C4 0.038(10) 0.033(9) 0.032(10) -0.006(7) 0.010(8) 0.009(7)
C5 0.030(9) 0.038(9) 0.027(9) 0.011(7) 0.012(7) 0.013(7)
C6 0.041(9) 0.018(7) 0.048(11) 0.004(7) 0.025(8) 0.016(6)
C7 0.038(10) 0.030(9) 0.045(11) 0.004(8) 0.005(8) 0.015(7)
C8 0.037(10) 0.034(9) 0.035(10) -0.003(8) 0.002(8) 0.008(7)
C9 0.037(10) 0.037(10) 0.050(12) 0.005(9) 0.011(9) 0.018(8)
C10 0.077(16) 0.056(14) 0.065(16) 0.026(12) 0.033(13) 0.032(12)
C11 0.09(2) 0.068(18) 0.08(2) 0.017(16) 0.038(17) 0.046(16)
C12 0.073(19) 0.050(15) 0.12(3) -0.010(16) 0.006(17) 0.028(13)
C13 0.064(17) 0.056(16) 0.12(3) 0.026(16) 0.024(16) 0.012(12)
C14 0.068(15) 0.042(12) 0.089(19) -0.002(12) 0.032(14) 0.023(11)
C15 0.079(18) 0.078(18) 0.042(14) 0.027(13) 0.005(12) 0.008(13)
C16 0.09(2) 0.13(3) 0.06(2) -0.047(19) -0.014(16) 0.04(2)
C17 0.16(3) 0.058(16) 0.058(18) 0.011(13) 0.06(2) 0.007(18)
C18 0.15(5) 0.35(10) 0.41(12) 0.32(10) -0.01(6) -0.04(6)

loop_
_atom_type_symbol
_atom_type_description
_atom_type_scat_dispersion_real
_atom_type_scat_dispersion_imag
_atom_type_scat_source
C C 0.0033 0.0016 'International Tables Vol C Tables 4.2.6.8 and 6.1.1.4'
H H 0.0000 0.0000 'International Tables Vol C Tables 4.2.6.8 and 6.1.1.4'
Cl Cl 0.1484 0.1585 'International Tables Vol C Tables 4.2.6.8 and 6.1.1.4'
N N 0.0061 0.0033 'International Tables Vol C Tables 4.2.6.8 and 6.1.1.4'
O O 0.0106 0.0060 'International Tables Vol C Tables 4.2.6.8 and 6.1.1.4'
P P 0.1023 0.0942 'International Tables Vol C Tables 4.2.6.8 and 6.1.1.4'
Pt Pt -1.7033 8.3905 'International Tables Vol C Tables 4.2.6.8 and 6.1.1.4'

loop_
_geom_angle_atom_site_label_1
_geom_angle_atom_site_label_2
_geom_angle_atom_site_label_3
_geom_angle
Cl1 Pt1 Cl2 92.4(2)
N1 Pt1 Cl1 173.0(4)
N1 Pt1 Cl2 94.2(4)
N1 Pt1 N2 83.9(6)
N2 Pt1 Cl1 89.5(4)
N2 Pt1 Cl2 178.0(4)
O1 P1 O2 115.1(10)
O1 P1 O3 118.6(10)
O1 P1 C6 108.3(8)
O2 P1 C6 107.7(8)
O3 P1 O2 105.0(9)
O3 P1 C6 100.9(9)
C15 O2 P1 125.4(16)
C17 O3 P1 127(2)
C1 N1 Pt1 130.7(13)
C1 N1 C5 116.7(15)
C5 N1 Pt1 112.4(10)
Pt1 N2 H2 109.7
C6 N2 Pt1 105.1(10)
C6 N2 H2 109.7
C6 N2 C7 113.0(14)
C7 N2 Pt1 109.4(11)
C7 N2 H2 109.7
N1 C1 H1 117.3
N1 C1 C2 125.3(18)
C2 C1 H1 117.3
C1 C2 H2A 120.2
C1 C2 C3 119.6(17)
C3 C2 H2A 120.2
C2 C3 Cl3 121.0(14)
C2 C3 C4 118.5(16)
C4 C3 Cl3 120.5(15)
C3 C4 H4 120.5
C5 C4 C3 119.0(17)
C5 C4 H4 120.5
N1 C5 C6 115.9(13)
C4 C5 N1 120.8(16)
C4 C5 C6 123.3(15)
P1 C6 H6 107.9
N2 C6 P1 105.8(12)
N2 C6 H6 107.9
C5 C6 P1 114.3(11)
C5 C6 N2 112.6(13)
C5 C6 H6 107.9
N2 C7 H7A 108.9
N2 C7 H7B 108.9
N2 C7 C8 113.2(16)
H7A C7 H7B 107.8
C8 C7 H7A 108.9
C8 C7 H7B 108.9
C7 C8 H8A 109.1
C7 C8 H8B 109.1
H8A C8 H8B 107.8
C9 C8 C7 112.4(16)
C9 C8 H8A 109.1
C9 C8 H8B 109.1
C10 C9 C8 120(2)
C14 C9 C8 123.0(19)
C14 C9 C10 117(2)
C9 C10 H10 118.9
C9 C10 C11 122(2)
C11 C10 H10 118.9
C10 C11 H11 121.3
C12 C11 C10 117(3)
C12 C11 H11 121.3
C11 C12 Cl4 120(3)
C11 C12 C13 125(3)
C13 C12 Cl4 115(3)
C12 C13 H13 122.7
C14 C13 C12 115(3)
C14 C13 H13 122.7
C9 C14 C13 124(2)
C9 C14 H14 118.1
C13 C14 H14 118.1
O2 C15 H15A 110.1
O2 C15 H15B 110.1
O2 C15 C16 108(2)
H15A C15 H15B 108.4
C16 C15 H15A 110.1
C16 C15 H15B 110.1
C15 C16 H16A 109.5
C15 C16 H16B 109.5
C15 C16 H16C 109.5
H16A C16 H16B 109.5
H16A C16 H16C 109.5
H16B C16 H16C 109.5
O3 C17 H17A 107.9
O3 C17 H17B 107.9
H17A C17 H17B 107.2
C18 C17 O3 117(4)
C18 C17 H17A 107.9
C18 C17 H17B 107.9
C17 C18 H18A 109.5
C17 C18 H18B 109.5
C17 C18 H18C 109.5
H18A C18 H18B 109.5
H18A C18 H18C 109.5
H18B C18 H18C 109.5

loop_
_geom_bond_atom_site_label_1
_geom_bond_atom_site_label_2
_geom_bond_distance
Pt1 Cl1 2.280(5)
Pt1 Cl2 2.313(5)
Pt1 N1 2.004(14)
Pt1 N2 2.072(15)
Cl3 C3 1.724(18)
Cl4 C12 1.77(3)
P1 O1 1.450(15)
P1 O2 1.560(16)
P1 O3 1.542(16)
P1 C6 1.843(19)
O2 C15 1.45(3)
O3 C17 1.46(3)
N1 C1 1.33(2)
N1 C5 1.40(2)
N2 H2 0.9800
N2 C6 1.50(2)
N2 C7 1.50(2)
C1 H1 0.9300
C1 C2 1.33(3)
C2 H2A 0.9300
C2 C3 1.37(3)
C3 C4 1.41(3)
C4 H4 0.9300
C4 C5 1.37(2)
C5 C6 1.47(2)
C6 H6 0.9800
C7 H7A 0.9700
C7 H7B 0.9700
C7 C8 1.54(3)
C8 H8A 0.9700
C8 H8B 0.9700
C8 C9 1.51(3)
C9 C10 1.39(3)
C9 C14 1.37(3)
C10 H10 0.9300
C10 C11 1.40(4)
C11 H11 0.9300
C11 C12 1.32(4)
C12 C13 1.43(5)
C13 H13 0.9300
C13 C14 1.39(4)
C14 H14 0.9300
C15 H15A 0.9700
C15 H15B 0.9700
C15 C16 1.49(4)
C16 H16A 0.9600
C16 H16B 0.9600
C16 H16C 0.9600
C17 H17A 0.9700
C17 H17B 0.9700
C17 C18 1.15(6)
C18 H18A 0.9600
C18 H18B 0.9600
C18 H18C 0.9600

loop_
_geom_torsion_atom_site_label_1
_geom_torsion_atom_site_label_2
_geom_torsion_atom_site_label_3
_geom_torsion_atom_site_label_4
_geom_torsion
Pt1 N1 C1 C2 -177.9(15)
Pt1 N1 C5 C4 178.1(13)
Pt1 N1 C5 C6 -2.3(18)
Pt1 N2 C6 P1 91.9(9)
Pt1 N2 C6 C5 -33.7(16)
Pt1 N2 C7 C8 -164.8(12)
Cl3 C3 C4 C5 175.4(14)
Cl4 C12 C13 C14 -175(2)
P1 O2 C15 C16 121(2)
P1 O3 C17 C18 -142(6)
O1 P1 O2 C15 -12(2)
O1 P1 O3 C17 -96(2)
O1 P1 C6 N2 40.5(13)
O1 P1 C6 C5 165.1(12)
O2 P1 O3 C17 34(2)
O2 P1 C6 N2 -84.6(11)
O2 P1 C6 C5 39.9(13)
O3 P1 O2 C15 -144.1(18)
O3 P1 C6 N2 165.7(11)
O3 P1 C6 C5 -69.8(13)
N1 C1 C2 C3 0(3)
N1 C5 C6 P1 -95.6(15)
N1 C5 C6 N2 25(2)
N2 C7 C8 C9 58(2)
C1 N1 C5 C4 1(3)
C1 N1 C5 C6 -179.4(16)
C1 C2 C3 Cl3 -175.7(16)
C1 C2 C3 C4 2(3)
C2 C3 C4 C5 -2(3)
C3 C4 C5 N1 1(3)
C3 C4 C5 C6 -178.9(16)
C4 C5 C6 P1 84.0(19)
C4 C5 C6 N2 -155.1(17)
C5 N1 C1 C2 -1(3)
C6 P1 O2 C15 109.0(17)
C6 P1 O3 C17 146(2)
C6 N2 C7 C8 78.5(18)
C7 N2 C6 P1 -148.8(12)
C7 N2 C6 C5 85.6(17)
C7 C8 C9 C10 -132(2)
C7 C8 C9 C14 52(3)
C8 C9 C10 C11 -175(2)
C8 C9 C14 C13 177(2)
C9 C10 C11 C12 -2(4)
C10 C9 C14 C13 1(4)
C10 C11 C12 Cl4 176(2)
C10 C11 C12 C13 1(5)
C11 C12 C13 C14 1(5)
C12 C13 C14 C9 -2(4)
C14 C9 C10 C11 1(3)
